data_7102194
loop_
_publ_author_name
'Ma, Yi'
'Han, Zhengbo'
'He, Yongke'
'Yang, Liguo'

_publ_section_title
;
 A 3D chiral Zn(II) coordination polymer with triple Zn-oba-Zn helical
 chains (oba = 4,4'-oxybis(benzoate)).
;
_journal_issue 40
_journal_name_full 'Chemical communications (Cambridge, England)'
_journal_page_first 4107
_journal_page_last 4109
_journal_paper_doi 10.1039/b708479j
_journal_year 2007
_chemical_formula_sum 'C28 H16 N0 O10 Zn2'
_chemical_formula_weight 643.15
_chemical_name_systematic
;
?
;
_space_group_IT_number 154
_symmetry_cell_setting trigonal
_symmetry_space_group_name_Hall 'P 32 2"'
_symmetry_space_group_name_H-M 'P 32 2 1'
_atom_sites_solution_hydrogens geom
_atom_sites_solution_primary direct
_atom_sites_solution_secondary difmap
_audit_creation_method SHELXL-97
_cell_angle_alpha 90.00
_cell_angle_beta 90.00
_cell_angle_gamma 120.00
_cell_formula_units_Z 6
_cell_length_a 13.298(2)
_cell_length_b 13.298(2)
_cell_length_c 29.544(5)
_cell_measurement_temperature 293(2)
_cell_volume 4524.5(12)
_computing_cell_refinement 'XSCANS (Siemens, 1994)'
_computing_data_collection 'XSCANS (Siemens, 1994)'
_computing_data_reduction 'XSCANS (Siemens, 1994)'
_computing_molecular_graphics 'Bruker SHELXTL'
_computing_publication_material 'Bruker SHELXTL'
_computing_structure_refinement 'SHELXL-97 (Sheldrick, 1997)'
_computing_structure_solution 'SHELXS-97 (Sheldrick, 1990)'
_diffrn_ambient_temperature 293(2)
_diffrn_measured_fraction_theta_full 0.999
_diffrn_measured_fraction_theta_max 0.999
_diffrn_measurement_device_type 'Bruker P4'
_diffrn_measurement_method '\w scans'
_diffrn_radiation_monochromator graphite
_diffrn_radiation_source 'fine-focus sealed tube'
_diffrn_radiation_type MoK\a
_diffrn_radiation_wavelength 0.71073
_diffrn_reflns_av_R_equivalents 0.0361
_diffrn_reflns_av_sigmaI/netI 0.0649
_diffrn_reflns_limit_h_max 1
_diffrn_reflns_limit_h_min -16
_diffrn_reflns_limit_k_max 17
_diffrn_reflns_limit_k_min -1
_diffrn_reflns_limit_l_max 38
_diffrn_reflns_limit_l_min -1
_diffrn_reflns_number 8644
_diffrn_reflns_theta_full 27.49
_diffrn_reflns_theta_max 27.49
_diffrn_reflns_theta_min 1.77
_diffrn_standards_decay_% 0
_diffrn_standards_interval_count 97
_diffrn_standards_number 3
_exptl_absorpt_coefficient_mu 1.641
_exptl_absorpt_correction_T_max 0.6656
_exptl_absorpt_correction_T_min 0.5189
_exptl_absorpt_correction_type psi-scan
_exptl_crystal_colour Colorless
_exptl_crystal_density_diffrn 1.416
_exptl_crystal_density_method 'not measured'
_exptl_crystal_description Block
_exptl_crystal_F_000 1944
_exptl_crystal_size_max 0.46
_exptl_crystal_size_mid 0.35
_exptl_crystal_size_min 0.27
_refine_diff_density_max 1.619
_refine_diff_density_min -0.799
_refine_diff_density_rms 0.251
_refine_ls_abs_structure_details 'Flack H D (1983), Acta Cryst. A39, 876-881'
_refine_ls_abs_structure_Flack -0.01(3)
_refine_ls_extinction_coef 0.0132(12)
_refine_ls_extinction_expression Fc^*^=kFc[1+0.001xFc^2^\l^3^/sin(2\q)]^-1/4^
_refine_ls_extinction_method SHELXL
_refine_ls_goodness_of_fit_ref 1.041
_refine_ls_hydrogen_treatment constr
_refine_ls_matrix_type full
_refine_ls_number_parameters 362
_refine_ls_number_reflns 6834
_refine_ls_number_restraints 0
_refine_ls_restrained_S_all 1.041
_refine_ls_R_factor_all 0.1153
_refine_ls_R_factor_gt 0.0738
_refine_ls_shift/su_max 0.001
_refine_ls_shift/su_mean 0.000
_refine_ls_structure_factor_coef Fsqd
_refine_ls_weighting_details 'calc w=1/[\s^2^(Fo^2^)+(0.1362P)^2^+4.4498P] where P=(Fo^2^+2Fc^2^)/3'
_refine_ls_weighting_scheme calc
_refine_ls_wR_factor_gt 0.1936
_refine_ls_wR_factor_ref 0.2357
_reflns_number_gt 4658
_reflns_number_total 6834
_reflns_threshold_expression >2sigma(I)
_cod_data_source_file b708479j.txt
_cod_data_source_block 1
_cod_depositor_comments
;
The following automatic conversions were performed:
'_symmetry_cell_setting' value 'Trigonal' changed to 'trigonal' according
to '/home/saulius/struct/CIF-dictionaries/cif_core.dic' dictionary named
'cif_core.dic' version 2.4.1 from 2010-06-29.

Automatic conversion script
Id: cif_fix_enum 1527 2010-12-29 10:47:43Z saulius 
;
_cod_original_sg_symbol_H-M P3(2)21
_cod_database_code 7102194

loop_
_symmetry_equiv_pos_as_xyz
'x, y, z'
'-y, x-y, z+2/3'
'-x+y, -x, z+1/3'
'y, x, -z'
'x-y, -y, -z+1/3'
'-x, -x+y, -z+2/3'

loop_
_atom_site_label
_atom_site_type_symbol
_atom_site_fract_x
_atom_site_fract_y
_atom_site_fract_z
_atom_site_U_iso_or_equiv
_atom_site_adp_type
_atom_site_occupancy
_atom_site_symmetry_multiplicity
_atom_site_calc_flag
_atom_site_refinement_flags
Zn1 Zn 0.46553(10) 0.46537(10) 0.10652(3) 0.0638(3) Uani 1 1 d .
Zn2 Zn 0.28176(8) 0.44995(9) 0.18455(3) 0.0514(3) Uani 1 1 d .
C1 C 0.5098(8) 0.6461(8) 0.1781(3) 0.060(2) Uani 1 1 d .
C2 C 0.6010(8) 0.7531(8) 0.1983(3) 0.0590(19) Uani 1 1 d .
C3 C 0.7176(8) 0.7936(8) 0.1869(3) 0.063(2) Uani 1 1 d .
H3A H 0.7360 0.7537 0.1657 0.076 Uiso 1 1 calc R
C4 C 0.8037(9) 0.8908(9) 0.2069(3) 0.069(2) Uani 1 1 d .
H4A H 0.8806 0.9164 0.1991 0.083 Uiso 1 1 calc R
C5 C 0.7793(9) 0.9518(8) 0.2383(3) 0.070(2) Uani 1 1 d .
C6 C 0.6664(9) 0.9136(9) 0.2504(4) 0.085(3) Uani 1 1 d .
H6A H 0.6494 0.9537 0.2720 0.102 Uiso 1 1 calc R
C7 C 0.5777(9) 0.8152(9) 0.2303(4) 0.080(3) Uani 1 1 d .
H7A H 0.5012 0.7902 0.2383 0.096 Uiso 1 1 calc R
C8 C 0.8521(8) 1.1072(8) 0.2914(3) 0.069(2) Uani 1 1 d .
C9 C 0.8416(11) 1.0609(8) 0.3348(4) 0.094(4) Uani 1 1 d .
H9A H 0.8375 0.9899 0.3398 0.113 Uiso 1 1 calc R
C10 C 0.8378(10) 1.1287(8) 0.3703(4) 0.082(3) Uani 1 1 d .
H10A H 0.8308 1.1017 0.3998 0.099 Uiso 1 1 calc R
C11 C 0.8439(6) 1.2328(6) 0.3631(2) 0.0483(16) Uani 1 1 d .
C12 C 0.8526(8) 1.2720(8) 0.3197(2) 0.059(2) Uani 1 1 d .
H12A H 0.8575 1.3432 0.3143 0.071 Uiso 1 1 calc R
C13 C 0.8541(9) 1.2062(8) 0.2842(3) 0.075(3) Uani 1 1 d .
H13A H 0.8566 1.2318 0.2547 0.091 Uiso 1 1 calc R
C14 C 0.8648(6) 1.3125(7) 0.4021(3) 0.0484(17) Uani 1 1 d .
C15 C 0.2185(10) -0.2539(8) 0.4212(3) 0.067(2) Uani 1 1 d .
C16 C 0.3063(10) -0.1764(8) 0.3867(3) 0.066(2) Uani 1 1 d .
C17 C 0.3988(10) -0.0743(9) 0.3997(3) 0.079(3) Uani 1 1 d .
H17A H 0.4103 -0.0562 0.4303 0.095 Uiso 1 1 calc R
C18 C 0.4775(12) 0.0045(12) 0.3685(4) 0.099(4) Uani 1 1 d .
H18A H 0.5406 0.0744 0.3778 0.119 Uiso 1 1 calc R
C19 C 0.4587(12) -0.0244(13) 0.3245(4) 0.096(4) Uani 1 1 d .
C20 C 0.3704(14) -0.1311(13) 0.3107(4) 0.100(4) Uani 1 1 d .
H20A H 0.3626 -0.1507 0.2802 0.119 Uiso 1 1 calc R
C21 C 0.2941(13) -0.2084(12) 0.3413(3) 0.097(4) Uani 1 1 d .
H21A H 0.2351 -0.2809 0.3320 0.116 Uiso 1 1 calc R
C22 C 0.4938(11) 0.1092(12) 0.2659(4) 0.097(4) Uani 1 1 d .
C23 C 0.4084(14) 0.1283(15) 0.2802(5) 0.130(7) Uani 1 1 d .
H23A H 0.3696 0.0955 0.3071 0.155 Uiso 1 1 calc R
C24 C 0.3789(13) 0.1971(14) 0.2547(4) 0.114(5) Uani 1 1 d .
H24A H 0.3233 0.2138 0.2656 0.137 Uiso 1 1 calc R
C25 C 0.4302(9) 0.2411(8) 0.2135(3) 0.070(3) Uani 1 1 d .
C26 C 0.5214(11) 0.2207(11) 0.1996(4) 0.091(4) Uani 1 1 d .
H26A H 0.5604 0.2515 0.1724 0.109 Uiso 1 1 calc R
C27 C 0.5508(11) 0.1566(12) 0.2259(4) 0.101(5) Uani 1 1 d .
H27A H 0.6107 0.1443 0.2169 0.122 Uiso 1 1 calc R
C28 C 0.3985(9) 0.3125(8) 0.1848(3) 0.067(2) Uani 1 1 d .
O1 O 0.5343(6) 0.6066(7) 0.1454(2) 0.082(2) Uani 1 1 d .
O2 O 0.4113(6) 0.6018(6) 0.1966(2) 0.082(2) Uani 1 1 d .
O3 O 0.8710(7) 1.0488(6) 0.2554(3) 0.101(3) Uani 1 1 d .
O4 O 0.9151(5) 1.4209(5) 0.39358(18) 0.0557(13) Uani 1 1 d .
O5 O 0.8388(6) 1.2732(6) 0.44181(19) 0.0729(18) Uani 1 1 d .
O6 O 0.1415(8) -0.3510(6) 0.4088(2) 0.099(3) Uani 1 1 d .
O7 O 0.2267(6) -0.2129(6) 0.45973(18) 0.0703(18) Uani 1 1 d .
O8 O 0.5347(8) 0.0501(9) 0.2910(3) 0.120(4) Uani 1 1 d .
O9 O 0.3245(7) 0.3350(7) 0.2002(2) 0.085(2) Uani 1 1 d .
O10 O 0.4440(7) 0.3435(6) 0.1469(2) 0.080(2) Uani 1 1 d .

loop_
_atom_site_aniso_label
_atom_site_aniso_U_11
_atom_site_aniso_U_22
_atom_site_aniso_U_33
_atom_site_aniso_U_23
_atom_site_aniso_U_13
_atom_site_aniso_U_12
Zn1 0.0778(7) 0.0816(7) 0.0475(5) 0.0172(5) 0.0214(5) 0.0515(7)
Zn2 0.0500(5) 0.0675(6) 0.0409(4) 0.0047(4) 0.0037(4) 0.0325(5)
C1 0.058(5) 0.058(5) 0.065(5) -0.009(4) -0.011(4) 0.028(4)
C2 0.059(5) 0.063(5) 0.061(4) -0.010(4) -0.002(4) 0.036(4)
C3 0.068(6) 0.067(5) 0.060(5) -0.008(4) 0.007(4) 0.038(5)
C4 0.060(5) 0.066(6) 0.076(6) -0.008(5) 0.015(5) 0.028(5)
C5 0.083(6) 0.047(4) 0.075(5) -0.013(4) 0.017(5) 0.028(5)
C6 0.067(6) 0.065(6) 0.119(9) -0.027(6) 0.020(6) 0.030(5)
C7 0.063(6) 0.080(7) 0.107(8) -0.031(6) 0.003(5) 0.044(5)
C8 0.057(5) 0.052(5) 0.071(6) -0.017(4) 0.012(4) 0.008(4)
C9 0.112(9) 0.044(5) 0.117(9) 0.004(5) 0.055(8) 0.032(6)
C10 0.094(7) 0.055(6) 0.087(7) 0.014(5) 0.036(6) 0.030(5)
C11 0.041(4) 0.044(4) 0.045(3) -0.002(3) 0.003(3) 0.010(3)
C12 0.062(5) 0.056(5) 0.044(4) -0.008(3) -0.009(4) 0.018(4)
C13 0.083(7) 0.061(6) 0.045(4) -0.009(4) 0.006(4) 0.009(5)
C14 0.040(4) 0.050(4) 0.049(4) -0.003(3) -0.001(3) 0.017(3)
C15 0.097(7) 0.058(5) 0.046(4) 0.003(4) 0.006(4) 0.037(5)
C16 0.096(7) 0.060(5) 0.050(4) 0.011(4) 0.015(4) 0.046(5)
C17 0.092(7) 0.070(6) 0.070(6) 0.019(5) 0.019(5) 0.035(6)
C18 0.099(9) 0.095(8) 0.103(9) 0.031(7) 0.036(7) 0.049(7)
C19 0.119(10) 0.115(10) 0.099(8) 0.061(8) 0.058(8) 0.092(9)
C20 0.144(12) 0.117(10) 0.060(6) 0.026(7) 0.043(7) 0.082(10)
C21 0.149(12) 0.092(8) 0.052(5) 0.006(5) 0.030(6) 0.062(8)
C22 0.109(9) 0.123(10) 0.103(8) 0.067(8) 0.053(7) 0.092(8)
C23 0.148(12) 0.181(15) 0.129(10) 0.111(11) 0.104(10) 0.134(12)
C24 0.139(11) 0.167(13) 0.105(8) 0.079(9) 0.076(8) 0.128(11)
C25 0.081(6) 0.074(6) 0.073(6) 0.026(5) 0.037(5) 0.051(5)
C26 0.106(9) 0.097(8) 0.089(7) 0.039(6) 0.052(7) 0.066(7)
C27 0.110(9) 0.121(10) 0.126(9) 0.064(8) 0.066(8) 0.097(9)
C28 0.071(6) 0.071(6) 0.072(5) 0.018(5) 0.013(5) 0.045(5)
O1 0.072(4) 0.109(6) 0.063(4) -0.030(4) -0.005(3) 0.044(4)
O2 0.061(4) 0.075(4) 0.087(5) -0.022(4) -0.002(4) 0.017(3)
O3 0.073(4) 0.075(5) 0.107(6) -0.044(4) 0.029(4) 0.000(4)
O4 0.060(3) 0.051(3) 0.049(3) -0.006(2) -0.004(2) 0.022(3)
O5 0.071(4) 0.075(4) 0.042(3) 0.005(3) 0.007(3) 0.013(3)
O6 0.144(7) 0.051(4) 0.052(3) -0.003(3) 0.017(4) 0.011(4)
O7 0.084(4) 0.070(4) 0.039(3) 0.001(3) 0.005(3) 0.025(3)
O8 0.120(7) 0.156(8) 0.141(7) 0.103(7) 0.084(6) 0.111(7)
O9 0.099(5) 0.112(6) 0.079(4) 0.031(4) 0.033(4) 0.078(5)
O10 0.106(5) 0.075(4) 0.074(4) 0.019(3) 0.026(4) 0.055(4)

loop_
_atom_type_symbol
_atom_type_description
_atom_type_scat_dispersion_real
_atom_type_scat_dispersion_imag
_atom_type_scat_source
C C 0.0033 0.0016 'International Tables Vol C Tables 4.2.6.8 and 6.1.1.4'
H H 0.0000 0.0000 'International Tables Vol C Tables 4.2.6.8 and 6.1.1.4'
N N 0.0061 0.0033 'International Tables Vol C Tables 4.2.6.8 and 6.1.1.4'
O O 0.0106 0.0060 'International Tables Vol C Tables 4.2.6.8 and 6.1.1.4'
Zn Zn 0.2839 1.4301 'International Tables Vol C Tables 4.2.6.8 and 6.1.1.4'

loop_
_geom_angle_atom_site_label_1
_geom_angle_atom_site_label_2
_geom_angle_atom_site_label_3
_geom_angle
_geom_angle_site_symmetry_1
_geom_angle_site_symmetry_3
O10 Zn1 O4 112.4(3) . 2_764
O10 Zn1 O6 130.3(3) . 2_554
O4 Zn1 O6 103.6(3) 2_764 2_554
O10 Zn1 O1 104.1(3) . .
O4 Zn1 O1 106.0(3) 2_764 .
O6 Zn1 O1 97.4(4) 2_554 .
O7 Zn2 O2 112.7(3) 2_554 .
O7 Zn2 O5 101.8(3) 2_554 6_655
O2 Zn2 O5 105.0(3) . 6_655
O7 Zn2 O9 118.4(3) 2_554 .
O2 Zn2 O9 108.8(4) . .
O5 Zn2 O9 109.0(3) 6_655 .
O1 C1 O2 125.5(9) . .
O1 C1 C2 118.2(9) . .
O2 C1 C2 116.2(8) . .
C7 C2 C3 117.8(8) . .
C7 C2 C1 122.3(9) . .
C3 C2 C1 119.8(8) . .
C4 C3 C2 120.3(8) . .
C3 C4 C5 121.3(9) . .
O3 C5 C6 123.6(8) . .
O3 C5 C4 116.7(9) . .
C6 C5 C4 119.7(9) . .
C5 C6 C7 119.8(9) . .
C6 C7 C2 121.2(9) . .
C13 C8 C9 122.2(9) . .
C13 C8 O3 120.5(10) . .
C9 C8 O3 117.0(9) . .
C10 C9 C8 115.5(10) . .
C11 C10 C9 122.4(10) . .
C10 C11 C12 118.9(8) . .
C10 C11 C14 119.8(8) . .
C12 C11 C14 120.1(7) . .
C11 C12 C13 120.0(9) . .
C8 C13 C12 120.9(9) . .
O5 C14 O4 122.2(7) . .
O5 C14 C11 120.5(7) . .
O4 C14 C11 117.2(7) . .
O6 C15 O7 125.0(9) . .
O6 C15 C16 118.0(8) . .
O7 C15 C16 116.9(9) . .
C17 C16 C21 119.1(10) . .
C17 C16 C15 120.1(8) . .
C21 C16 C15 120.8(10) . .
C16 C17 C18 122.1(11) . .
C19 C18 C17 117.5(13) . .
C18 C19 C20 121.5(10) . .
C18 C19 O8 120.9(15) . .
C20 C19 O8 117.4(13) . .
C21 C20 C19 120.7(12) . .
C20 C21 C16 118.7(13) . .
C23 C22 C27 120.3(9) . .
C23 C22 O8 123.3(9) . .
C27 C22 O8 116.3(9) . .
C22 C23 C24 119.8(9) . .
C25 C24 C23 121.2(10) . .
C24 C25 C26 117.5(9) . .
C24 C25 C28 122.6(9) . .
C26 C25 C28 119.8(8) . .
C27 C26 C25 119.6(9) . .
C26 C27 C22 121.4(9) . .
O10 C28 O9 124.2(8) . .
O10 C28 C25 118.7(8) . .
O9 C28 C25 117.1(8) . .
C1 O1 Zn1 140.1(7) . .
C1 O2 Zn2 125.9(6) . .
C5 O3 C8 118.8(7) . .
C14 O4 Zn1 121.1(5) . 3_675
C14 O5 Zn2 146.4(6) . 6_665
C15 O6 Zn1 130.2(6) . 3
C15 O7 Zn2 133.2(6) . 3
C22 O8 C19 115.7(8) . .
C28 O9 Zn2 132.8(6) . .
C28 O10 Zn1 133.1(6) . .

loop_
_geom_bond_atom_site_label_1
_geom_bond_atom_site_label_2
_geom_bond_distance
_geom_bond_site_symmetry_2
Zn1 O10 1.915(7) .
Zn1 O4 1.928(5) 2_764
Zn1 O6 1.960(8) 2_554
Zn1 O1 1.991(7) .
Zn2 O7 1.919(6) 2_554
Zn2 O2 1.922(7) .
Zn2 O5 1.924(6) 6_655
Zn2 O9 1.935(7) .
C1 O1 1.221(11) .
C1 O2 1.260(12) .
C1 C2 1.458(12) .
C2 C7 1.387(12) .
C2 C3 1.405(12) .
C3 C4 1.360(13) .
C4 C5 1.374(12) .
C5 O3 1.353(11) .
C5 C6 1.370(14) .
C6 C7 1.384(14) .
C8 C13 1.321(14) .
C8 C9 1.400(16) .
C8 O3 1.411(11) .
C9 C10 1.400(14) .
C10 C11 1.362(13) .
C11 C12 1.368(10) .
C11 C14 1.494(10) .
C12 C13 1.373(12) .
C14 O5 1.260(9) .
C14 O4 1.274(10) .
C15 O6 1.236(12) .
C15 O7 1.244(10) .
C15 C16 1.502(13) .
C16 C17 1.354(15) .
C16 C21 1.393(13) .
C17 C18 1.394(15) .
C18 C19 1.343(18) .
C19 C20 1.38(2) .
C19 O8 1.407(12) .
C20 C21 1.364(16) .
C22 C23 1.351(14) .
C22 C27 1.374(14) .
C22 O8 1.375(12) .
C23 C24 1.385(15) .
C24 C25 1.375(12) .
C25 C26 1.429(13) .
C25 C28 1.483(13) .
C26 C27 1.348(15) .
C28 O10 1.242(11) .
C28 O9 1.249(11) .
O4 Zn1 1.928(5) 3_675
O5 Zn2 1.924(6) 6_665
O6 Zn1 1.960(8) 3
O7 Zn2 1.919(6) 3
